data_4069830
loop_
_publ_author_name
'Jung, Lin-Ying'
'Tsai, Shih-Hung'
'Hong, Fung-E'

_publ_section_title
;
 Application of Tautomerism of Ferrocenyl Secondary Phosphine Oxides in
 Suzuki&#x2212;Miyaura Cross-Coupling Reactions
;
_journal_issue 20
_journal_name_full Organometallics
_journal_page_first 6044
_journal_paper_doi 10.1021/om900435y
_journal_volume 28
_journal_year 2009
_chemical_formula_moiety 'C16 H15 Fe O P'
_chemical_formula_sum 'C16 H15 Fe O P'
_chemical_formula_weight 310.10
_chemical_name_systematic
; 
 ? 
;
_space_group_IT_number 14
_symmetry_cell_setting monoclinic
_symmetry_space_group_name_Hall '-P 2ybc'
_symmetry_space_group_name_H-M 'P 1 21/c 1'
_atom_sites_solution_hydrogens geom
_atom_sites_solution_primary direct
_atom_sites_solution_secondary difmap
_audit_creation_method SHELXL-97
_cell_angle_alpha 90.00
_cell_angle_beta 90.840(4)
_cell_angle_gamma 90.00
_cell_formula_units_Z 4
_cell_length_a 5.8491(12)
_cell_length_b 13.243(3)
_cell_length_c 18.219(4)
_cell_measurement_reflns_used 3592
_cell_measurement_temperature 296(2)
_cell_measurement_theta_max 25.98
_cell_measurement_theta_min 2.216
_cell_volume 1411.1(5)
_computing_cell_refinement 'Bruker SMART'
_computing_data_collection 'Bruker SMART'
_computing_data_reduction 'Bruker SHELXTL'
_computing_molecular_graphics 'Bruker SHELXTL'
_computing_publication_material 'Bruker SHELXTL'
_computing_structure_refinement 'SHELXL-97 (Sheldrick, 1997)'
_computing_structure_solution 'SHELXS-97 (Sheldrick, 1990)'
_diffrn_ambient_temperature 296(2)
_diffrn_measured_fraction_theta_full 0.994
_diffrn_measured_fraction_theta_max 0.994
_diffrn_measurement_device_type 'CCD area detector'
_diffrn_measurement_method 'phi and omega scans'
_diffrn_radiation_monochromator graphite
_diffrn_radiation_source 'fine-focus sealed tube'
_diffrn_radiation_type MoK\a
_diffrn_radiation_wavelength 0.71073
_diffrn_reflns_av_R_equivalents 0.0264
_diffrn_reflns_av_sigmaI/netI 0.0272
_diffrn_reflns_limit_h_max 7
_diffrn_reflns_limit_h_min -7
_diffrn_reflns_limit_k_max 15
_diffrn_reflns_limit_k_min -16
_diffrn_reflns_limit_l_max 22
_diffrn_reflns_limit_l_min -17
_diffrn_reflns_number 7866
_diffrn_reflns_theta_full 26.04
_diffrn_reflns_theta_max 26.04
_diffrn_reflns_theta_min 1.90
_exptl_absorpt_coefficient_mu 1.170
_exptl_absorpt_correction_T_max 0.6271
_exptl_absorpt_correction_T_min 0.4547
_exptl_absorpt_correction_type empirical
_exptl_absorpt_process_details empirical
_exptl_crystal_colour yellow
_exptl_crystal_density_diffrn 1.460
_exptl_crystal_density_method 'not measured'
_exptl_crystal_description parallelepiped
_exptl_crystal_F_000 640
_exptl_crystal_size_max 0.80
_exptl_crystal_size_mid 0.44
_exptl_crystal_size_min 0.44
_refine_diff_density_max 0.367
_refine_diff_density_min -0.242
_refine_diff_density_rms 0.053
_refine_ls_extinction_method none
_refine_ls_goodness_of_fit_ref 0.929
_refine_ls_hydrogen_treatment constr
_refine_ls_matrix_type full
_refine_ls_number_parameters 188
_refine_ls_number_reflns 2773
_refine_ls_number_restraints 0
_refine_ls_restrained_S_all 0.929
_refine_ls_R_factor_all 0.0444
_refine_ls_R_factor_gt 0.0327
_refine_ls_shift/su_max 0.001
_refine_ls_shift/su_mean 0.000
_refine_ls_structure_factor_coef Fsqd
_refine_ls_weighting_details 'calc w=1/[\s^2^(Fo^2^)+(0.0800P)^2^+0.0000P] where P=(Fo^2^+2Fc^2^)/3'
_refine_ls_weighting_scheme calc
_refine_ls_wR_factor_gt 0.0947
_refine_ls_wR_factor_ref 0.1062
_reflns_number_gt 2233
_reflns_number_total 2773
_reflns_threshold_expression >2sigma(I)
_cod_data_source_file om900435y_si_001.cif
_cod_data_source_block hong123m
_cod_depositor_comments
;
The following automatic conversions were performed:

'_symmetry_cell_setting' value 'Monoclinic' changed to 'monoclinic'
according to /home/saulius/struct/CIF-dictionaries/cif_core.dic
dictionary named 'cif_core.dic' version 2.4.2 from 2011-04-26.

Automatic conversion script
Id: cif_fix_values 1715 2011-07-08 13:25:40Z adriana 

The following automatic conversions were performed:

'_refine_ls_hydrogen_treatment' value 'constro' was replaced with the
value 'constr' as specified in the replacement file
'src/cod-tools/trunk/data/replacement-values/replacement_values.lst'.

Automatic conversion script
Id: cif_fix_values 5376 2017-05-30 11:51:03Z andrius 
;
_cod_original_sg_symbol_H-M P21/c
_cod_database_code 4069830

loop_
_symmetry_equiv_pos_as_xyz
'x, y, z'
'-x, y+1/2, -z+1/2'
'-x, -y, -z'
'x, -y-1/2, z-1/2'

loop_
_atom_site_label
_atom_site_type_symbol
_atom_site_fract_x
_atom_site_fract_y
_atom_site_fract_z
_atom_site_U_iso_or_equiv
_atom_site_adp_type
_atom_site_occupancy
_atom_site_symmetry_multiplicity
_atom_site_calc_flag
_atom_site_refinement_flags
_atom_site_disorder_assembly
_atom_site_disorder_group
Fe1 Fe 0.45982(5) 0.98584(3) 0.202145(17) 0.04079(15) Uani 1 1 d . . .
P1 P 0.23253(11) 0.81562(5) 0.31884(3) 0.04560(19) Uani 1 1 d . A .
O1 O 0.0682(4) 0.76945(15) 0.26626(10) 0.0643(5) Uani 1 1 d . . .
C1 C 0.3317(4) 1.10642(19) 0.26096(14) 0.0494(6) Uani 1 1 d . . .
H1A H 0.2845 1.1717 0.2405 0.059 Uiso 1 1 calc R . .
C2 C 0.1896(4) 1.01947(19) 0.26820(14) 0.0453(6) Uani 1 1 d . . .
H2A H 0.0274 1.0150 0.2544 0.054 Uiso 1 1 calc R . .
C3 C 0.3265(4) 0.93976(18) 0.29855(12) 0.0403(5) Uani 1 1 d . . .
C4 C 0.5531(4) 0.97890(19) 0.30964(13) 0.0439(6) Uani 1 1 d . . .
H4A H 0.6841 0.9417 0.3301 0.053 Uiso 1 1 calc R . .
C5 C 0.5539(4) 1.08122(19) 0.28622(13) 0.0471(6) Uani 1 1 d . . .
H5A H 0.6868 1.1263 0.2867 0.057 Uiso 1 1 calc R . .
C6 C 0.4901(7) 1.0268(3) 0.09473(16) 0.0747(10) Uani 1 1 d . . .
H6A H 0.4483 1.0923 0.0733 0.090 Uiso 1 1 calc R . .
C7 C 0.3444(6) 0.9408(4) 0.10113(16) 0.0837(12) Uani 1 1 d . . .
H7A H 0.1845 0.9358 0.0847 0.100 Uiso 1 1 calc R . .
C8 C 0.4767(6) 0.8636(3) 0.13440(17) 0.0718(9) Uani 1 1 d . . .
H8A H 0.4237 0.7953 0.1458 0.086 Uiso 1 1 calc R . .
C9 C 0.6945(5) 0.9010(2) 0.14762(16) 0.0659(8) Uani 1 1 d . . .
H9A H 0.8220 0.8637 0.1702 0.079 Uiso 1 1 calc R . .
C10 C 0.7020(6) 1.0001(2) 0.12289(17) 0.0674(9) Uani 1 1 d . . .
H10A H 0.8359 1.0445 0.1258 0.081 Uiso 1 1 calc R . .
C11 C 0.1274(5) 0.81926(19) 0.41144(14) 0.0512(6) Uani 1 1 d . . .
C12 C -0.033(4) 0.750(2) 0.4309(16) 0.059(3) Uani 0.50 1 d P A 1
H12A H -0.0884 0.7028 0.3970 0.071 Uiso 0.50 1 calc PR A 1
C13 C -0.110(5) 0.750(2) 0.502(2) 0.085(4) Uani 0.50 1 d P A 1
H13A H -0.2305 0.7077 0.5145 0.102 Uiso 0.50 1 calc PR A 1
C14 C -0.012(3) 0.8131(16) 0.5559(10) 0.088(4) Uani 0.60 1 d P A 1
H14A H -0.0813 0.8225 0.6011 0.106 Uiso 0.60 1 calc PR A 1
C15 C 0.197(3) 0.8619(15) 0.5391(10) 0.104(5) Uani 0.50 1 d P A 1
H15A H 0.2850 0.8937 0.5751 0.124 Uiso 0.50 1 calc PR A 1
C16 C 0.264(3) 0.8600(8) 0.4656(9) 0.080(3) Uani 0.50 1 d P A 1
H16A H 0.4053 0.8870 0.4532 0.096 Uiso 0.50 1 calc PR A 1
C12' C -0.082(4) 0.7730(19) 0.4285(17) 0.059(3) Uani 0.50 1 d P A 2
H12B H -0.1633 0.7396 0.3917 0.071 Uiso 0.50 1 calc PR A 2
C13' C -0.169(6) 0.776(2) 0.498(2) 0.085(4) Uani 0.50 1 d P A 2
H13B H -0.2923 0.7350 0.5102 0.102 Uiso 0.50 1 calc PR A 2
C14' C -0.084(6) 0.833(3) 0.5450(16) 0.088(4) Uani 0.40 1 d P A 2
H14B H -0.1482 0.8338 0.5915 0.106 Uiso 0.40 1 calc PR A 2
C15' C 0.092(3) 0.8916(15) 0.5326(10) 0.104(5) Uani 0.50 1 d P A 2
H15B H 0.1509 0.9318 0.5702 0.124 Uiso 0.50 1 calc PR A 2
C16' C 0.191(3) 0.8940(9) 0.4625(8) 0.080(3) Uani 0.50 1 d P A 2
H16B H 0.2963 0.9438 0.4505 0.096 Uiso 0.50 1 calc PR A 2
H1B H 0.4316 0.7653 0.3275 0.073(9) Uiso 1 1 d R . .

loop_
_atom_site_aniso_label
_atom_site_aniso_U_11
_atom_site_aniso_U_22
_atom_site_aniso_U_33
_atom_site_aniso_U_23
_atom_site_aniso_U_13
_atom_site_aniso_U_12
Fe1 0.0376(2) 0.0480(2) 0.0371(2) -0.00092(13) 0.00859(15) 0.00327(13)
P1 0.0483(4) 0.0438(4) 0.0448(4) -0.0029(3) 0.0069(3) -0.0055(3)
O1 0.0728(12) 0.0670(13) 0.0532(11) -0.0086(9) 0.0028(9) -0.0260(10)
C1 0.0557(15) 0.0454(14) 0.0474(14) 0.0011(10) 0.0126(12) 0.0082(11)
C2 0.0394(13) 0.0582(15) 0.0386(13) -0.0029(10) 0.0087(10) 0.0058(10)
C3 0.0410(12) 0.0444(13) 0.0358(12) -0.0008(9) 0.0068(9) 0.0002(10)
C4 0.0443(14) 0.0472(14) 0.0402(13) 0.0015(10) 0.0000(11) 0.0009(10)
C5 0.0482(14) 0.0465(14) 0.0467(13) -0.0029(10) 0.0053(11) -0.0062(10)
C6 0.096(3) 0.091(2) 0.0380(15) 0.0095(14) 0.0188(16) 0.028(2)
C7 0.0491(17) 0.160(4) 0.0420(16) -0.038(2) 0.0018(13) 0.005(2)
C8 0.088(2) 0.068(2) 0.0601(18) -0.0230(15) 0.0259(17) -0.0089(17)
C9 0.0639(18) 0.078(2) 0.0559(17) -0.0131(15) 0.0179(14) 0.0217(16)
C10 0.066(2) 0.081(2) 0.0565(18) -0.0032(14) 0.0278(16) -0.0020(15)
C11 0.0618(16) 0.0490(15) 0.0427(13) 0.0061(11) 0.0026(12) -0.0071(12)
C12 0.061(9) 0.065(10) 0.053(2) 0.006(6) 0.010(5) 0.000(5)
C13 0.098(14) 0.089(14) 0.068(4) 0.010(8) 0.032(8) -0.008(7)
C14 0.137(14) 0.086(9) 0.042(6) 0.016(4) 0.023(7) 0.001(7)
C15 0.163(16) 0.104(11) 0.044(3) -0.005(5) -0.001(7) -0.033(8)
C16 0.126(9) 0.061(7) 0.054(2) -0.002(5) 0.007(5) -0.028(5)
C12' 0.061(9) 0.065(10) 0.053(2) 0.006(6) 0.010(5) 0.000(5)
C13' 0.098(14) 0.089(14) 0.068(4) 0.010(8) 0.032(8) -0.008(7)
C14' 0.137(14) 0.086(9) 0.042(6) 0.016(4) 0.023(7) 0.001(7)
C15' 0.163(16) 0.104(11) 0.044(3) -0.005(5) -0.001(7) -0.033(8)
C16' 0.126(9) 0.061(7) 0.054(2) -0.002(5) 0.007(5) -0.028(5)

loop_
_atom_type_symbol
_atom_type_description
_atom_type_scat_dispersion_real
_atom_type_scat_dispersion_imag
_atom_type_scat_source
C C 0.0033 0.0016 'International Tables Vol C Tables 4.2.6.8 and 6.1.1.4'
O O 0.0106 0.0060 'International Tables Vol C Tables 4.2.6.8 and 6.1.1.4'
P P 0.1023 0.0942 'International Tables Vol C Tables 4.2.6.8 and 6.1.1.4'
Fe Fe 0.3463 0.8444 'International Tables Vol C Tables 4.2.6.8 and 6.1.1.4'
H H 0.0000 0.0000 'International Tables Vol C Tables 4.2.6.8 and 6.1.1.4'

loop_
_geom_angle_atom_site_label_1
_geom_angle_atom_site_label_2
_geom_angle_atom_site_label_3
_geom_angle
C4 Fe1 C3 41.45(9)
C4 Fe1 C8 122.29(13)
C3 Fe1 C8 107.97(12)
C4 Fe1 C9 105.77(12)
C3 Fe1 C9 121.73(12)
C8 Fe1 C9 39.66(12)
C4 Fe1 C10 120.44(13)
C3 Fe1 C10 156.73(13)
C8 Fe1 C10 66.78(13)
C9 Fe1 C10 39.68(12)
C4 Fe1 C6 155.84(14)
C3 Fe1 C6 162.01(14)
C8 Fe1 C6 67.97(14)
C9 Fe1 C6 67.14(13)
C10 Fe1 C6 39.49(14)
C4 Fe1 C7 159.87(16)
C3 Fe1 C7 124.57(14)
C8 Fe1 C7 40.53(15)
C9 Fe1 C7 67.44(13)
C10 Fe1 C7 67.28(14)
C6 Fe1 C7 40.98(16)
C4 Fe1 C2 68.99(10)
C3 Fe1 C2 41.10(10)
C8 Fe1 C2 124.94(12)
C9 Fe1 C2 159.16(12)
C10 Fe1 C2 160.41(12)
C6 Fe1 C2 125.72(12)
C7 Fe1 C2 110.21(12)
C4 Fe1 C5 40.73(10)
C3 Fe1 C5 68.97(10)
C8 Fe1 C5 157.63(13)
C9 Fe1 C5 121.74(12)
C10 Fe1 C5 106.79(12)
C6 Fe1 C5 121.69(14)
C7 Fe1 C5 159.06(16)
C2 Fe1 C5 68.22(10)
C4 Fe1 C1 68.23(10)
C3 Fe1 C1 68.70(10)
C8 Fe1 C1 161.29(13)
C9 Fe1 C1 157.97(12)
C10 Fe1 C1 123.64(12)
C6 Fe1 C1 109.17(12)
C7 Fe1 C1 125.11(14)
C2 Fe1 C1 40.54(10)
C5 Fe1 C1 40.06(10)
O1 P1 C3 116.64(12)
O1 P1 C11 112.91(12)
C3 P1 C11 106.31(11)
O1 P1 H1B 115.0
C3 P1 H1B 102.3
C11 P1 H1B 102.1
C5 C1 C2 108.3(2)
C5 C1 Fe1 69.39(14)
C2 C1 Fe1 68.97(14)
C5 C1 H1A 125.9
C2 C1 H1A 125.9
Fe1 C1 H1A 125.9
C1 C2 C3 107.9(2)
C1 C2 Fe1 70.49(14)
C3 C2 Fe1 68.58(13)
C1 C2 H2A 126.0
C3 C2 H2A 126.0
Fe1 C2 H2A 126.0
C2 C3 C4 107.3(2)
C2 C3 P1 126.22(19)
C4 C3 P1 126.43(18)
C2 C3 Fe1 70.31(13)
C4 C3 Fe1 69.31(13)
P1 C3 Fe1 125.73(12)
C5 C4 C3 108.0(2)
C5 C4 Fe1 70.65(14)
C3 C4 Fe1 69.23(13)
C5 C4 H4A 126.0
C3 C4 H4A 126.0
Fe1 C4 H4A 126.0
C1 C5 C4 108.4(2)
C1 C5 Fe1 70.55(14)
C4 C5 Fe1 68.62(14)
C1 C5 H5A 125.8
C4 C5 H5A 125.8
Fe1 C5 H5A 125.8
C10 C6 C7 107.4(3)
C10 C6 Fe1 70.46(18)
C7 C6 Fe1 69.48(17)
C10 C6 H6A 126.3
C7 C6 H6A 126.3
Fe1 C6 H6A 126.3
C8 C7 C6 106.7(3)
C8 C7 Fe1 69.66(17)
C6 C7 Fe1 69.54(18)
C8 C7 H7A 126.6
C6 C7 H7A 126.6
Fe1 C7 H7A 126.6
C9 C8 C7 108.2(3)
C9 C8 Fe1 70.34(17)
C7 C8 Fe1 69.80(18)
C9 C8 H8A 125.9
C7 C8 H8A 125.9
Fe1 C8 H8A 125.9
C10 C9 C8 108.3(3)
C10 C9 Fe1 70.30(17)
C8 C9 Fe1 70.00(16)
C10 C9 H9A 125.8
C8 C9 H9A 125.8
Fe1 C9 H9A 125.8
C6 C10 C9 109.3(3)
C6 C10 Fe1 70.06(18)
C9 C10 Fe1 70.03(17)
C6 C10 H10A 125.3
C9 C10 H10A 125.3
Fe1 C10 H10A 125.3
C16 C11 C12 118.3(15)
C16 C11 C12' 120.8(15)
C12 C11 C12' 17.5(12)
C16 C11 C16' 25.9(7)
C12 C11 C16' 118.7(14)
C12' C11 C16' 112.5(14)
C16 C11 P1 118.7(7)
C12 C11 P1 118.0(13)
C12' C11 P1 120.3(13)
C16' C11 P1 123.2(7)
C11 C12 C13 119(3)
C11 C12 H12A 120.7
C13 C12 H12A 120.7
C12 C13 C14 121(3)
C12 C13 H13A 119.3
C14 C13 H13A 119.3
C13 C14 C15 118(2)
C13 C14 H14A 121.2
C15 C14 H14A 121.2
C16 C15 C14 117.0(18)
C16 C15 H15A 121.5
C14 C15 H15A 121.5
C11 C16 C15 121.7(16)
C11 C16 H16A 119.2
C15 C16 H16A 119.2
C13' C12' C11 122(3)
C13' C12' H12B 119.1
C11 C12' H12B 119.1
C14' C13' C12' 120(4)
C14' C13' H13B 119.9
C12' C13' H13B 119.9
C13' C14' C15' 123(3)
C13' C14' H14B 118.3
C15' C14' H14B 118.3
C14' C15' C16' 120(2)
C14' C15' H15B 119.9
C16' C15' H15B 119.9
C15' C16' C11 118.3(15)
C15' C16' H16B 120.9
C11 C16' H16B 120.9

loop_
_geom_bond_atom_site_label_1
_geom_bond_atom_site_label_2
_geom_bond_distance
Fe1 C4 2.027(2)
Fe1 C3 2.026(2)
Fe1 C8 2.038(3)
Fe1 C9 2.043(3)
Fe1 C10 2.046(3)
Fe1 C6 2.041(3)
Fe1 C7 2.040(3)
Fe1 C2 2.049(2)
Fe1 C5 2.054(2)
Fe1 C1 2.070(2)
P1 O1 1.4792(19)
P1 C3 1.774(2)
P1 C11 1.805(3)
P1 H1B 1.3482
C1 C5 1.412(3)
C1 C2 1.427(4)
C1 H1A 0.9800
C2 C3 1.431(3)
C2 H2A 0.9800
C3 C4 1.435(3)
C4 C5 1.421(4)
C4 H4A 0.9800
C5 H5A 0.9800
C6 C10 1.381(5)
C6 C7 1.429(6)
C6 H6A 0.9800
C7 C8 1.413(5)
C7 H7A 0.9800
C8 C9 1.385(4)
C8 H8A 0.9800
C9 C10 1.388(4)
C9 H9A 0.9800
C10 H10A 0.9800
C11 C16 1.372(17)
C11 C12 1.37(3)
C11 C12' 1.41(3)
C11 C16' 1.406(15)
C12 C13 1.38(5)
C12 H12A 0.9300
C13 C14 1.41(5)
C13 H13A 0.9300
C14 C15 1.42(3)
C14 H14A 0.9300
C15 C16 1.40(3)
C15 H15A 0.9300
C16 H16A 0.9300
C12' C13' 1.38(5)
C12' H12B 0.9300
C13' C14' 1.23(5)
C13' H13B 0.9300
C14' C15' 1.31(5)
C14' H14B 0.9300
C15' C16' 1.41(3)
C15' H15B 0.9300
C16' H16B 0.9300
